data_7117896
loop_
_publ_author_name
'Kim, Jee Eon'
'Carroll, Patrick J.'
'Schelter, Eric J.'

_publ_section_title
;
 Bidentate nitroxide ligands stable toward oxidative redox cycling and
 their complexes with cerium and lanthanum.
;
_journal_issue 81
_journal_name_full 'Chemical communications (Cambridge, England)'
_journal_page_first 15047
_journal_page_last 15050
_journal_paper_doi 10.1039/c5cc06052d
_journal_volume 51
_journal_year 2015
_chemical_formula_sum 'C60 H76 Ce N4 O6'
_chemical_formula_weight 1089.37
_space_group_IT_number 14
_symmetry_cell_setting monoclinic
_symmetry_Int_Tables_number 14
_symmetry_space_group_name_Hall '-P 2ybc'
_symmetry_space_group_name_H-M 'P 1 21/c 1'
_atom_sites_solution_hydrogens geom
_atom_sites_solution_primary direct
_audit_creation_method SHELXL-97
_audit_update_record
;
2015-07-07 deposited with the CCDC.
2015-08-11 downloaded from the CCDC.
;
_cell_angle_alpha 90.00
_cell_angle_beta 99.733(2)
_cell_angle_gamma 90.00
_cell_formula_units_Z 4
_cell_length_a 15.1376(7)
_cell_length_b 13.3253(7)
_cell_length_c 26.6562(12)
_cell_measurement_temperature 100(1)
_cell_volume 5299.5(4)
_computing_data_collection 'Bruker APEX2'
_computing_data_reduction 'Bruker SAINT'
_computing_structure_refinement 'SHELXL-97 (Sheldrick, 2008)'
_computing_structure_solution 'SHELXS-97 (Sheldrick, 2008)'
_diffrn_ambient_temperature 100(1)
_diffrn_measured_fraction_theta_full 0.985
_diffrn_measured_fraction_theta_max 0.985
_diffrn_measurement_device 'CCD Area Detector'
_diffrn_measurement_device_type 'Bruker APEXII'
_diffrn_measurement_method 'phi and omega scans'
_diffrn_radiation_monochromator graphite
_diffrn_radiation_source 'sealed tube'
_diffrn_radiation_type MoK\a
_diffrn_radiation_wavelength 0.71073
_diffrn_reflns_av_R_equivalents 0.0355
_diffrn_reflns_av_sigmaI/netI 0.0270
_diffrn_reflns_limit_h_max 19
_diffrn_reflns_limit_h_min -18
_diffrn_reflns_limit_k_max 17
_diffrn_reflns_limit_k_min -17
_diffrn_reflns_limit_l_max 34
_diffrn_reflns_limit_l_min -34
_diffrn_reflns_number 70825
_diffrn_reflns_theta_full 27.63
_diffrn_reflns_theta_max 27.63
_diffrn_reflns_theta_min 1.36
_exptl_absorpt_coefficient_mu 0.914
_exptl_absorpt_correction_T_max 0.7456
_exptl_absorpt_correction_T_min 0.6858
_exptl_absorpt_correction_type multi-scan
_exptl_absorpt_process_details '(SADABS; Sheldrick, 2007)'
_exptl_crystal_density_diffrn 1.365
_exptl_crystal_density_method 'not measured'
_exptl_crystal_description prism
_exptl_crystal_F_000 2280
_exptl_crystal_size_max 0.15
_exptl_crystal_size_mid 0.15
_exptl_crystal_size_min 0.10
_refine_diff_density_max 1.392
_refine_diff_density_min -1.033
_refine_diff_density_rms 0.079
_refine_ls_extinction_method none
_refine_ls_goodness_of_fit_ref 1.083
_refine_ls_hydrogen_treatment constr
_refine_ls_matrix_type full
_refine_ls_number_parameters 653
_refine_ls_number_reflns 12139
_refine_ls_number_restraints 0
_refine_ls_restrained_S_all 1.083
_refine_ls_R_factor_all 0.0386
_refine_ls_R_factor_gt 0.0307
_refine_ls_shift/su_max 0.002
_refine_ls_shift/su_mean 0.000
_refine_ls_structure_factor_coef Fsqd
_refine_ls_weighting_details 'calc w=1/[\s^2^(Fo^2^)+(0.0274P)^2^+7.2469P] where P=(Fo^2^+2Fc^2^)/3'
_refine_ls_weighting_scheme calc
_refine_ls_wR_factor_gt 0.0688
_refine_ls_wR_factor_ref 0.0717
_reflns_number_gt 10604
_reflns_number_total 12139
_reflns_threshold_expression >2sigma(I)
_cod_data_source_file c5cc06052d2.cif
_cod_data_source_block Ce(arenediNOx)2
_cod_original_sg_symbol_H-M 'P 21/c     '
_cod_database_code 7117896

loop_
_symmetry_equiv_pos_as_xyz
'x, y, z'
'-x, y+1/2, -z+1/2'
'-x, -y, -z'
'x, -y-1/2, z-1/2'

loop_
_atom_site_label
_atom_site_type_symbol
_atom_site_fract_x
_atom_site_fract_y
_atom_site_fract_z
_atom_site_U_iso_or_equiv
_atom_site_adp_type
_atom_site_occupancy
_atom_site_symmetry_multiplicity
_atom_site_calc_flag
_atom_site_refinement_flags
Ce1 Ce 0.274049(7) 0.656839(9) 0.224278(4) 0.00919(4) Uani 1 1 d .
O1 O 0.30286(10) 0.59529(12) 0.15132(6) 0.0140(3) Uani 1 1 d .
O2 O 0.26418(10) 0.72470(11) 0.29878(6) 0.0127(3) Uani 1 1 d .
O3 O 0.35555(10) 0.78594(12) 0.21088(5) 0.0126(3) Uani 1 1 d .
O4 O 0.13721(10) 0.62254(12) 0.20781(6) 0.0130(3) Uani 1 1 d .
N1 N 0.32813(12) 0.50578(14) 0.17908(7) 0.0115(4) Uani 1 1 d .
N2 N 0.29045(12) 0.63002(14) 0.32194(7) 0.0111(4) Uani 1 1 d .
N3 N 0.28531(12) 0.81714(14) 0.17056(7) 0.0108(4) Uani 1 1 d .
N4 N 0.04885(11) 0.64318(14) 0.18173(7) 0.0107(4) Uani 1 1 d .
C1 C 0.27094(14) 0.34314(18) 0.24549(8) 0.0137(4) Uani 1 1 d .
C2 C 0.23419(14) 0.41670(16) 0.27262(8) 0.0112(4) Uani 1 1 d .
H2 H 0.2012 0.4685 0.2551 0.015 Uiso 1 1 calc R
C3 C 0.24579(14) 0.41433(16) 0.32566(8) 0.0119(4) Uani 1 1 d .
C4 C 0.29382(14) 0.33476(17) 0.35152(8) 0.0149(4) Uani 1 1 d .
H4 H 0.3007 0.3310 0.3868 0.020 Uiso 1 1 calc R
C5 C 0.33112(15) 0.26171(18) 0.32470(9) 0.0164(5) Uani 1 1 d .
H5 H 0.3639 0.2098 0.3422 0.022 Uiso 1 1 calc R
C6 C 0.32004(15) 0.26519(17) 0.27184(9) 0.0160(5) Uani 1 1 d .
H6 H 0.3453 0.2157 0.2541 0.021 Uiso 1 1 calc R
C7 C 0.24684(14) 0.34561(18) 0.18873(8) 0.0143(4) Uani 1 1 d .
C8 C 0.26605(14) 0.42591(17) 0.15840(8) 0.0126(4) Uani 1 1 d .
C9 C 0.22515(15) 0.42988(19) 0.10719(8) 0.0167(5) Uani 1 1 d .
H9 H 0.2361 0.4843 0.0873 0.022 Uiso 1 1 calc R
C10 C 0.16886(16) 0.3542(2) 0.08594(9) 0.0207(5) Uani 1 1 d .
H10 H 0.1411 0.3587 0.0521 0.028 Uiso 1 1 calc R
C11 C 0.15345(16) 0.2712(2) 0.11481(9) 0.0218(5) Uani 1 1 d .
H11 H 0.1177 0.2187 0.1001 0.029 Uiso 1 1 calc R
C12 C 0.19204(15) 0.26761(18) 0.16575(9) 0.0177(5) Uani 1 1 d .
H12 H 0.1814 0.2123 0.1852 0.024 Uiso 1 1 calc R
C13 C 0.42601(15) 0.48304(18) 0.17493(9) 0.0171(5) Uani 1 1 d .
C14 C 0.45923(16) 0.3989(2) 0.21212(11) 0.0269(6) Uani 1 1 d .
H14a H 0.4285 0.3378 0.2010 0.040 Uiso 1 1 calc R
H14b H 0.4476 0.4161 0.2454 0.040 Uiso 1 1 calc R
H14c H 0.5225 0.3899 0.2134 0.040 Uiso 1 1 calc R
C15 C 0.43482(18) 0.4537(2) 0.12088(11) 0.0321(7) Uani 1 1 d .
H15a H 0.4094 0.5054 0.0978 0.048 Uiso 1 1 calc R
H15b H 0.4036 0.3917 0.1121 0.048 Uiso 1 1 calc R
H15c H 0.4970 0.4453 0.1186 0.048 Uiso 1 1 calc R
C16 C 0.48119(15) 0.57721(18) 0.18976(9) 0.0178(5) Uani 1 1 d .
H16a H 0.5434 0.5630 0.1899 0.027 Uiso 1 1 calc R
H16b H 0.4731 0.5984 0.2231 0.027 Uiso 1 1 calc R
H16c H 0.4618 0.6296 0.1657 0.027 Uiso 1 1 calc R
C17 C 0.20188(14) 0.49269(17) 0.35273(8) 0.0118(4) Uani 1 1 d .
C18 C 0.21995(14) 0.59544(17) 0.34931(8) 0.0112(4) Uani 1 1 d .
C19 C 0.17135(14) 0.66538(17) 0.37223(8) 0.0136(4) Uani 1 1 d .
H19 H 0.1826 0.7335 0.3692 0.018 Uiso 1 1 calc R
C20 C 0.10598(15) 0.63389(18) 0.39970(8) 0.0160(5) Uani 1 1 d .
H20 H 0.0739 0.6811 0.4150 0.021 Uiso 1 1 calc R
C21 C 0.08839(15) 0.53310(19) 0.40438(8) 0.0172(5) Uani 1 1 d .
H21 H 0.0451 0.5122 0.4230 0.023 Uiso 1 1 calc R
C22 C 0.13612(15) 0.46299(18) 0.38094(8) 0.0154(4) Uani 1 1 d .
H22 H 0.1241 0.3950 0.3841 0.020 Uiso 1 1 calc R
C23 C 0.38136(14) 0.64467(18) 0.35630(8) 0.0150(4) Uani 1 1 d .
C24 C 0.38126(17) 0.7379(2) 0.38959(9) 0.0235(5) Uani 1 1 d .
H24a H 0.3387 0.7292 0.4122 0.035 Uiso 1 1 calc R
H24b H 0.3650 0.7955 0.3684 0.035 Uiso 1 1 calc R
H24c H 0.4400 0.7476 0.4092 0.035 Uiso 1 1 calc R
C25 C 0.40554(17) 0.5525(2) 0.38926(10) 0.0272(6) Uani 1 1 d .
H25a H 0.4024 0.4940 0.3680 0.041 Uiso 1 1 calc R
H25b H 0.3642 0.5456 0.4127 0.041 Uiso 1 1 calc R
H25c H 0.4653 0.5596 0.4079 0.041 Uiso 1 1 calc R
C26 C 0.44966(15) 0.6560(2) 0.32088(9) 0.0216(5) Uani 1 1 d .
H26a H 0.5077 0.6692 0.3406 0.032 Uiso 1 1 calc R
H26b H 0.4326 0.7108 0.2979 0.032 Uiso 1 1 calc R
H26c H 0.4519 0.5953 0.3018 0.032 Uiso 1 1 calc R
C27 C 0.16385(14) 0.78031(17) 0.06653(8) 0.0128(4) Uani 1 1 d .
C28 C 0.12503(14) 0.69970(17) 0.08767(8) 0.0120(4) Uani 1 1 d .
H28 H 0.1611 0.6576 0.1103 0.016 Uiso 1 1 calc R
C29 C 0.03312(14) 0.68004(17) 0.07587(8) 0.0120(4) Uani 1 1 d .
C30 C -0.02107(14) 0.74432(18) 0.04272(8) 0.0142(4) Uani 1 1 d .
H30 H -0.0824 0.7327 0.0348 0.019 Uiso 1 1 calc R
C31 C 0.01662(15) 0.82566(17) 0.02161(8) 0.0161(5) Uani 1 1 d .
H31 H -0.0198 0.8689 -0.0002 0.021 Uiso 1 1 calc R
C32 C 0.10840(15) 0.84310(18) 0.03269(8) 0.0160(4) Uani 1 1 d .
H32 H 0.1331 0.8967 0.0176 0.021 Uiso 1 1 calc R
C33 C 0.26370(14) 0.79391(17) 0.07533(8) 0.0133(4) Uani 1 1 d .
C34 C 0.31977(14) 0.80939(17) 0.12234(8) 0.0117(4) Uani 1 1 d .
C35 C 0.41263(15) 0.81667(17) 0.12410(9) 0.0142(4) Uani 1 1 d .
H35 H 0.4496 0.8271 0.1552 0.019 Uiso 1 1 calc R
C36 C 0.45038(15) 0.80874(19) 0.08048(9) 0.0182(5) Uani 1 1 d .
H36 H 0.5122 0.8134 0.0825 0.024 Uiso 1 1 calc R
C37 C 0.39585(16) 0.7939(2) 0.03377(9) 0.0208(5) Uani 1 1 d .
H37 H 0.4207 0.7885 0.0043 0.028 Uiso 1 1 calc R
C38 C 0.30411(15) 0.78715(19) 0.03157(8) 0.0182(5) Uani 1 1 d .
H38 H 0.2678 0.7779 0.0001 0.024 Uiso 1 1 calc R
C39 C 0.25853(15) 0.92322(17) 0.18337(8) 0.0142(4) Uani 1 1 d .
C40 C 0.33459(16) 0.99792(18) 0.18100(9) 0.0205(5) Uani 1 1 d .
H40a H 0.3879 0.9755 0.2029 0.031 Uiso 1 1 calc R
H40b H 0.3178 1.0628 0.1920 0.031 Uiso 1 1 calc R
H40c H 0.3457 1.0023 0.1467 0.031 Uiso 1 1 calc R
C41 C 0.17503(16) 0.95419(19) 0.14603(9) 0.0205(5) Uani 1 1 d .
H41a H 0.1896 0.9598 0.1125 0.031 Uiso 1 1 calc R
H41b H 0.1539 1.0177 0.1562 0.031 Uiso 1 1 calc R
H41c H 0.1291 0.9045 0.1460 0.031 Uiso 1 1 calc R
C42 C 0.23612(16) 0.92193(18) 0.23713(9) 0.0188(5) Uani 1 1 d .
H42a H 0.1898 0.8735 0.2389 0.028 Uiso 1 1 calc R
H42b H 0.2158 0.9872 0.2453 0.028 Uiso 1 1 calc R
H42c H 0.2887 0.9043 0.2610 0.028 Uiso 1 1 calc R
C43 C 0.00026(14) 0.58502(17) 0.09519(8) 0.0117(4) Uani 1 1 d .
C44 C 0.01908(13) 0.56136(16) 0.14745(8) 0.0108(4) Uani 1 1 d .
C45 C 0.00546(15) 0.46375(17) 0.16330(8) 0.0150(4) Uani 1 1 d .
H45 H 0.0230 0.4463 0.1973 0.020 Uiso 1 1 calc R
C46 C -0.03392(15) 0.39256(18) 0.12880(9) 0.0175(5) Uani 1 1 d .
H46 H -0.0433 0.3278 0.1398 0.023 Uiso 1 1 calc R
C47 C -0.05965(15) 0.41752(19) 0.07762(9) 0.0189(5) Uani 1 1 d .
H47 H -0.0888 0.3706 0.0548 0.025 Uiso 1 1 calc R
C48 C -0.04151(14) 0.51267(18) 0.06110(8) 0.0152(4) Uani 1 1 d .
H48 H -0.0573 0.5288 0.0268 0.020 Uiso 1 1 calc R
C49 C -0.01097(14) 0.66808(17) 0.21927(8) 0.0129(4) Uani 1 1 d .
C50 C -0.10560(15) 0.67988(19) 0.18910(9) 0.0191(5) Uani 1 1 d .
H50a H -0.1041 0.7238 0.1607 0.029 Uiso 1 1 calc R
H50b H -0.1440 0.7078 0.2107 0.029 Uiso 1 1 calc R
H50c H -0.1281 0.6154 0.1769 0.029 Uiso 1 1 calc R
C51 C -0.01056(15) 0.59146(19) 0.26239(8) 0.0175(5) Uani 1 1 d .
H51a H -0.0429 0.5325 0.2493 0.026 Uiso 1 1 calc R
H51b H -0.0386 0.6204 0.2887 0.026 Uiso 1 1 calc R
H51c H 0.0501 0.5736 0.2762 0.026 Uiso 1 1 calc R
C52 C 0.02100(16) 0.76897(18) 0.24258(9) 0.0188(5) Uani 1 1 d .
H52a H 0.0797 0.7614 0.2625 0.028 Uiso 1 1 calc R
H52b H -0.0198 0.7921 0.2640 0.028 Uiso 1 1 calc R
H52c H 0.0232 0.8169 0.2159 0.028 Uiso 1 1 calc R
O5 O 0.40853(12) 0.16144(16) 0.04393(8) 0.0362(5) Uani 1 1 d .
C53 C 0.32607(18) 0.1997(2) 0.05444(12) 0.0332(7) Uani 1 1 d .
H53a H 0.3203 0.2704 0.0458 0.044 Uiso 1 1 calc R
H53b H 0.3229 0.1921 0.0903 0.044 Uiso 1 1 calc R
C54 C 0.2517(2) 0.1395(3) 0.02206(15) 0.0479(9) Uani 1 1 d .
H54a H 0.2042 0.1238 0.0411 0.064 Uiso 1 1 calc R
H54b H 0.2264 0.1761 -0.0085 0.064 Uiso 1 1 calc R
C55 C 0.2976(2) 0.0474(2) 0.00936(12) 0.0350(7) Uani 1 1 d .
H55a H 0.2686 0.0190 -0.0227 0.047 Uiso 1 1 calc R
H55b H 0.2998 -0.0028 0.0359 0.047 Uiso 1 1 calc R
C56 C 0.38981(18) 0.0861(2) 0.00580(10) 0.0311(6) Uani 1 1 d .
H56a H 0.4336 0.0324 0.0119 0.041 Uiso 1 1 calc R
H56b H 0.3910 0.1142 -0.0277 0.041 Uiso 1 1 calc R
O6 O 0.65704(16) 0.66888(19) 0.05426(9) 0.0486(6) Uani 1 1 d .
C57 C 0.5856(2) 0.6052(3) 0.03108(13) 0.0421(8) Uani 1 1 d .
H57a H 0.5655 0.6249 -0.0040 0.056 Uiso 1 1 calc R
H57b H 0.5353 0.6097 0.0492 0.056 Uiso 1 1 calc R
C58 C 0.6224(2) 0.4985(3) 0.03360(14) 0.0468(8) Uani 1 1 d .
H58a H 0.6382 0.4781 0.0013 0.062 Uiso 1 1 calc R
H58b H 0.5798 0.4510 0.0434 0.062 Uiso 1 1 calc R
C59 C 0.7056(3) 0.5087(3) 0.07495(19) 0.0698(13) Uani 1 1 d .
H59a H 0.6904 0.5028 0.1088 0.093 Uiso 1 1 calc R
H59b H 0.7506 0.4590 0.0708 0.093 Uiso 1 1 calc R
C60 C 0.7359(2) 0.6110(3) 0.06533(15) 0.0527(9) Uani 1 1 d .
H60a H 0.7749 0.6370 0.0951 0.070 Uiso 1 1 calc R
H60b H 0.7680 0.6113 0.0368 0.070 Uiso 1 1 calc R

loop_
_atom_site_aniso_label
_atom_site_aniso_U_11
_atom_site_aniso_U_22
_atom_site_aniso_U_33
_atom_site_aniso_U_23
_atom_site_aniso_U_13
_atom_site_aniso_U_12
Ce1 0.00912(6) 0.00914(6) 0.00940(6) 0.00052(5) 0.00180(4) 0.00014(5)
O1 0.0177(8) 0.0106(8) 0.0137(7) 0.0027(6) 0.0031(6) 0.0031(6)
O2 0.0186(8) 0.0075(7) 0.0118(7) 0.0029(6) 0.0019(6) 0.0011(6)
O3 0.0111(7) 0.0144(8) 0.0110(7) 0.0025(6) -0.0016(6) -0.0003(6)
O4 0.0101(7) 0.0147(8) 0.0137(7) -0.0006(6) 0.0009(6) 0.0004(6)
N1 0.0112(8) 0.0096(9) 0.0141(9) 0.0013(7) 0.0030(7) 0.0022(7)
N2 0.0116(8) 0.0100(9) 0.0114(8) 0.0038(7) 0.0009(7) 0.0005(7)
N3 0.0119(8) 0.0113(9) 0.0086(8) 0.0019(7) 0.0001(7) 0.0018(7)
N4 0.0070(8) 0.0138(10) 0.0111(8) -0.0005(7) 0.0008(6) 0.0003(7)
C1 0.0116(9) 0.0141(11) 0.0156(10) -0.0007(9) 0.0029(8) -0.0033(9)
C2 0.0117(10) 0.0076(10) 0.0145(10) 0.0015(8) 0.0025(8) -0.0006(8)
C3 0.0109(9) 0.0094(10) 0.0152(10) -0.0001(8) 0.0017(8) -0.0033(8)
C4 0.0142(10) 0.0148(11) 0.0147(10) 0.0012(9) -0.0006(8) -0.0015(9)
C5 0.0150(10) 0.0122(11) 0.0206(11) 0.0038(9) -0.0007(9) 0.0017(9)
C6 0.0148(10) 0.0120(11) 0.0217(11) -0.0033(9) 0.0050(9) 0.0017(9)
C7 0.0105(9) 0.0159(11) 0.0168(10) -0.0045(9) 0.0032(8) 0.0024(9)
C8 0.0105(9) 0.0121(11) 0.0155(10) -0.0039(8) 0.0034(8) 0.0021(8)
C9 0.0172(11) 0.0193(12) 0.0142(10) -0.0018(9) 0.0045(9) 0.0039(9)
C10 0.0187(11) 0.0276(14) 0.0149(11) -0.0066(10) 0.0004(9) 0.0039(10)
C11 0.0185(11) 0.0242(13) 0.0230(12) -0.0122(10) 0.0048(10) -0.0056(10)
C12 0.0171(11) 0.0156(12) 0.0219(12) -0.0050(9) 0.0076(9) -0.0019(9)
C13 0.0115(10) 0.0177(12) 0.0233(12) -0.0021(9) 0.0062(9) 0.0023(9)
C14 0.0126(11) 0.0178(13) 0.0502(17) 0.0073(12) 0.0045(11) 0.0026(10)
C15 0.0190(12) 0.0461(19) 0.0339(15) -0.0186(13) 0.0125(11) -0.0024(12)
C16 0.0131(10) 0.0158(12) 0.0256(12) 0.0013(10) 0.0058(9) 0.0010(9)
C17 0.0121(9) 0.0137(11) 0.0088(9) -0.0001(8) -0.0004(8) 0.0005(8)
C18 0.0112(9) 0.0139(11) 0.0080(9) 0.0018(8) 0.0000(8) -0.0007(8)
C19 0.0172(10) 0.0119(11) 0.0110(9) 0.0009(8) 0.0005(8) -0.0003(9)
C20 0.0186(11) 0.0184(12) 0.0117(10) -0.0007(9) 0.0042(9) 0.0031(9)
C21 0.0171(11) 0.0214(12) 0.0142(10) 0.0029(9) 0.0056(9) -0.0012(9)
C22 0.0196(11) 0.0136(11) 0.0129(10) 0.0021(9) 0.0025(9) -0.0028(9)
C23 0.0120(10) 0.0164(12) 0.0148(10) 0.0027(9) -0.0027(8) -0.0031(9)
C24 0.0202(12) 0.0285(14) 0.0199(12) -0.0061(10) -0.0020(10) -0.0041(10)
C25 0.0193(12) 0.0264(14) 0.0310(14) 0.0141(11) -0.0098(10) -0.0069(10)
C26 0.0147(10) 0.0263(13) 0.0232(12) 0.0017(11) 0.0018(9) -0.0020(10)
C27 0.0133(10) 0.0161(11) 0.0092(9) -0.0014(8) 0.0022(8) -0.0006(8)
C28 0.0124(10) 0.0143(11) 0.0086(9) 0.0008(8) 0.0002(8) 0.0021(8)
C29 0.0137(10) 0.0146(11) 0.0082(9) -0.0008(8) 0.0032(8) -0.0003(8)
C30 0.0112(10) 0.0194(12) 0.0113(10) -0.0005(9) 0.0002(8) 0.0009(9)
C31 0.0191(11) 0.0164(12) 0.0116(10) 0.0028(8) -0.0010(8) 0.0029(9)
C32 0.0185(11) 0.0171(11) 0.0120(10) 0.0041(9) 0.0018(8) -0.0013(10)
C33 0.0140(10) 0.0129(11) 0.0134(10) 0.0025(8) 0.0033(8) -0.0011(8)
C34 0.0131(10) 0.0104(10) 0.0123(10) 0.0028(8) 0.0044(8) -0.0008(8)
C35 0.0131(10) 0.0130(11) 0.0159(10) 0.0026(8) 0.0008(8) -0.0014(8)
C36 0.0125(10) 0.0220(12) 0.0212(12) 0.0033(10) 0.0060(9) -0.0015(9)
C37 0.0199(11) 0.0288(14) 0.0155(11) 0.0002(10) 0.0087(9) -0.0014(10)
C38 0.0180(11) 0.0259(13) 0.0105(10) 0.0013(9) 0.0018(9) -0.0031(10)
C39 0.0150(10) 0.0109(11) 0.0161(10) 0.0006(8) 0.0008(8) 0.0010(8)
C40 0.0246(12) 0.0126(11) 0.0246(12) -0.0014(9) 0.0055(10) -0.0036(9)
C41 0.0220(12) 0.0172(12) 0.0207(12) -0.0022(10) -0.0008(9) 0.0054(10)
C42 0.0223(12) 0.0153(12) 0.0196(11) -0.0013(9) 0.0058(9) 0.0024(10)
C43 0.0098(9) 0.0128(11) 0.0125(10) -0.0002(8) 0.0019(8) 0.0016(8)
C44 0.0087(9) 0.0123(11) 0.0118(10) -0.0009(8) 0.0029(8) 0.0000(8)
C45 0.0162(10) 0.0144(11) 0.0150(10) 0.0012(9) 0.0042(8) -0.0001(9)
C46 0.0198(11) 0.0108(11) 0.0236(12) -0.0002(9) 0.0080(9) -0.0024(9)
C47 0.0181(11) 0.0170(12) 0.0210(11) -0.0070(9) 0.0018(9) -0.0041(9)
C48 0.0133(10) 0.0190(12) 0.0130(10) -0.0024(9) 0.0014(8) 0.0004(9)
C49 0.0105(9) 0.0138(11) 0.0146(10) -0.0027(8) 0.0030(8) 0.0026(8)
C50 0.0132(10) 0.0217(13) 0.0218(12) -0.0034(9) 0.0015(9) 0.0054(9)
C51 0.0157(11) 0.0233(13) 0.0148(11) -0.0008(9) 0.0060(9) -0.0004(9)
C52 0.0203(12) 0.0185(12) 0.0181(11) -0.0056(9) 0.0052(9) -0.0003(9)
O5 0.0207(9) 0.0372(12) 0.0477(12) -0.0147(10) -0.0029(9) 0.0020(9)
C53 0.0256(14) 0.0347(17) 0.0382(16) -0.0107(13) 0.0018(12) 0.0039(12)
C54 0.0232(14) 0.049(2) 0.071(2) -0.0277(18) 0.0069(15) -0.0005(14)
C55 0.0359(15) 0.0340(17) 0.0370(16) -0.0098(13) 0.0119(13) -0.0064(13)
C56 0.0222(13) 0.0455(18) 0.0249(13) -0.0065(12) 0.0024(11) 0.0015(12)
O6 0.0473(13) 0.0457(15) 0.0481(14) -0.0140(11) -0.0056(11) -0.0008(11)
C57 0.0345(16) 0.044(2) 0.0463(19) -0.0020(15) 0.0037(14) 0.0004(15)
C58 0.0475(19) 0.043(2) 0.052(2) -0.0050(16) 0.0136(16) -0.0057(16)
C59 0.041(2) 0.062(3) 0.103(4) 0.031(3) 0.004(2) 0.0055(19)
C60 0.0389(18) 0.056(2) 0.059(2) -0.0023(19) -0.0049(16) 0.0009(17)

loop_
_atom_type_symbol
_atom_type_description
_atom_type_scat_dispersion_real
_atom_type_scat_dispersion_imag
_atom_type_scat_source
C C 0.0033 0.0016 'International Tables Vol C Tables 4.2.6.8 and 6.1.1.4'
H H 0.0000 0.0000 'International Tables Vol C Tables 4.2.6.8 and 6.1.1.4'
N N 0.0061 0.0033 'International Tables Vol C Tables 4.2.6.8 and 6.1.1.4'
O O 0.0106 0.0060 'International Tables Vol C Tables 4.2.6.8 and 6.1.1.4'
Ce Ce -0.2486 2.6331 'International Tables Vol C Tables 4.2.6.8 and 6.1.1.4'

loop_
_geom_angle_atom_site_label_1
_geom_angle_atom_site_label_2
_geom_angle_atom_site_label_3
_geom_angle
O4 Ce1 O3 134.80(6)
O4 Ce1 O2 93.61(6)
O3 Ce1 O2 87.16(6)
O4 Ce1 O1 93.99(6)
O3 Ce1 O1 87.00(6)
O2 Ce1 O1 172.37(6)
O4 Ce1 N1 96.54(6)
O3 Ce1 N1 108.02(6)
O2 Ce1 N1 145.40(6)
O1 Ce1 N1 33.77(5)
O4 Ce1 N3 102.66(6)
O3 Ce1 N3 33.71(5)
O2 Ce1 N3 100.36(6)
O1 Ce1 N3 77.27(6)
N1 Ce1 N3 109.45(6)
O4 Ce1 N2 95.94(6)
O3 Ce1 N2 108.17(6)
O2 Ce1 N2 33.42(5)
O1 Ce1 N2 145.81(6)
N1 Ce1 N2 112.38(6)
N3 Ce1 N2 131.50(6)
N1 O1 Ce1 85.95(10)
N2 O2 Ce1 88.33(10)
N3 O3 Ce1 89.04(10)
N4 O4 Ce1 150.82(13)
O1 N1 C8 108.34(15)
O1 N1 C13 107.83(16)
C8 N1 C13 113.29(17)
O1 N1 Ce1 60.28(9)
C8 N1 Ce1 120.96(13)
C13 N1 Ce1 125.50(13)
O2 N2 C18 108.63(16)
O2 N2 C23 107.56(16)
C18 N2 C23 113.50(16)
O2 N2 Ce1 58.26(8)
C18 N2 Ce1 126.03(12)
C23 N2 Ce1 120.39(13)
O3 N3 C34 107.81(15)
O3 N3 C39 106.94(15)
C34 N3 C39 114.07(17)
O3 N3 Ce1 57.25(9)
C34 N3 Ce1 119.41(13)
C39 N3 Ce1 126.52(13)
O4 N4 C44 109.23(16)
O4 N4 C49 109.91(15)
C44 N4 C49 115.53(16)
C2 C1 C6 119.3(2)
C2 C1 C7 117.4(2)
C6 C1 C7 122.9(2)
C1 C2 C3 121.2(2)
C2 C3 C4 118.8(2)
C2 C3 C17 119.04(19)
C4 C3 C17 122.03(19)
C5 C4 C3 120.1(2)
C4 C5 C6 120.7(2)
C5 C6 C1 119.8(2)
C8 C7 C12 118.6(2)
C8 C7 C1 124.2(2)
C12 C7 C1 116.7(2)
C9 C8 C7 119.4(2)
C9 C8 N1 119.3(2)
C7 C8 N1 121.36(19)
C10 C9 C8 120.9(2)
C9 C10 C11 120.3(2)
C12 C11 C10 119.2(2)
C11 C12 C7 121.5(2)
C15 C13 C16 109.0(2)
C15 C13 C14 110.8(2)
C16 C13 C14 109.3(2)
C15 C13 N1 111.07(19)
C16 C13 N1 108.22(18)
C14 C13 N1 108.35(19)
C22 C17 C18 118.3(2)
C22 C17 C3 118.5(2)
C18 C17 C3 123.06(19)
C19 C18 C17 120.1(2)
C19 C18 N2 119.5(2)
C17 C18 N2 120.39(19)
C18 C19 C20 120.3(2)
C21 C20 C19 120.4(2)
C20 C21 C22 119.4(2)
C21 C22 C17 121.4(2)
C25 C23 C26 108.5(2)
C25 C23 C24 110.2(2)
C26 C23 C24 110.3(2)
C25 C23 N2 110.32(18)
C26 C23 N2 106.13(17)
C24 C23 N2 111.24(18)
C28 C27 C32 118.3(2)
C28 C27 C33 120.92(19)
C32 C27 C33 120.4(2)
C27 C28 C29 121.8(2)
C30 C29 C28 119.0(2)
C30 C29 C43 123.26(19)
C28 C29 C43 117.44(19)
C31 C30 C29 119.9(2)
C30 C31 C32 120.6(2)
C31 C32 C27 120.4(2)
C34 C33 C38 117.8(2)
C34 C33 C27 126.71(19)
C38 C33 C27 115.45(19)
C35 C34 C33 119.4(2)
C35 C34 N3 117.89(19)
C33 C34 N3 122.68(19)
C36 C35 C34 121.4(2)
C35 C36 C37 119.9(2)
C38 C37 C36 119.2(2)
C37 C38 C33 122.3(2)
N3 C39 C42 108.01(18)
N3 C39 C41 109.06(17)
C42 C39 C41 108.89(19)
N3 C39 C40 111.29(18)
C42 C39 C40 109.50(19)
C41 C39 C40 110.03(19)
C48 C43 C44 118.7(2)
C48 C43 C29 120.22(19)
C44 C43 C29 120.68(19)
C45 C44 C43 119.5(2)
C45 C44 N4 123.99(19)
C43 C44 N4 116.45(19)
C46 C45 C44 120.5(2)
C45 C46 C47 120.3(2)
C48 C47 C46 119.5(2)
C47 C48 C43 121.1(2)
N4 C49 C52 106.36(18)
N4 C49 C50 106.88(17)
C52 C49 C50 109.17(19)
N4 C49 C51 115.26(18)
C52 C49 C51 108.67(18)
C50 C49 C51 110.31(19)
C53 O5 C56 108.6(2)
O5 C53 C54 106.8(2)
C55 C54 C53 103.6(2)
C54 C55 C56 101.9(3)
O5 C56 C55 105.8(2)
C60 O6 C57 108.5(3)
O6 C57 C58 106.9(3)
C57 C58 C59 101.5(3)
C60 C59 C58 101.5(3)
O6 C60 C59 105.4(3)

loop_
_geom_bond_atom_site_label_1
_geom_bond_atom_site_label_2
_geom_bond_distance
Ce1 O4 2.0940(15)
Ce1 O3 2.1813(15)
Ce1 O2 2.2100(15)
Ce1 O1 2.2208(15)
Ce1 N1 2.5510(18)
Ce1 N3 2.5931(18)
Ce1 N2 2.5976(18)
O1 N1 1.422(2)
O2 N2 1.431(2)
O3 N3 1.439(2)
O4 N4 1.426(2)
N1 C8 1.465(3)
N1 C13 1.534(3)
N2 C18 1.465(3)
N2 C23 1.531(3)
N3 C34 1.470(3)
N3 C39 1.525(3)
N4 C44 1.445(3)
N4 C49 1.496(3)
C1 C2 1.389(3)
C1 C6 1.396(3)
C1 C7 1.496(3)
C2 C3 1.395(3)
C3 C4 1.399(3)
C3 C17 1.488(3)
C4 C5 1.383(3)
C5 C6 1.391(3)
C7 C8 1.401(3)
C7 C12 1.404(3)
C8 C9 1.401(3)
C9 C10 1.379(3)
C10 C11 1.390(4)
C11 C12 1.385(3)
C13 C15 1.521(3)
C13 C16 1.522(3)
C13 C14 1.524(3)
C17 C22 1.402(3)
C17 C18 1.402(3)
C18 C19 1.391(3)
C19 C20 1.392(3)
C20 C21 1.379(3)
C21 C22 1.392(3)
C23 C25 1.518(3)
C23 C26 1.521(3)
C23 C24 1.527(3)
C27 C28 1.389(3)
C27 C32 1.401(3)
C27 C33 1.501(3)
C28 C29 1.398(3)
C29 C30 1.394(3)
C29 C43 1.484(3)
C30 C31 1.388(3)
C31 C32 1.390(3)
C33 C34 1.405(3)
C33 C38 1.409(3)
C34 C35 1.402(3)
C35 C36 1.384(3)
C36 C37 1.387(3)
C37 C38 1.383(3)
C39 C42 1.528(3)
C39 C41 1.528(3)
C39 C40 1.531(3)
C43 C48 1.400(3)
C43 C44 1.410(3)
C44 C45 1.394(3)
C45 C46 1.384(3)
C46 C47 1.394(3)
C47 C48 1.385(3)
C49 C52 1.525(3)
C49 C50 1.528(3)
C49 C51 1.537(3)
O5 C53 1.419(3)
O5 C56 1.423(3)
C53 C54 1.526(4)
C54 C55 1.478(4)
C55 C56 1.506(4)
O6 C60 1.409(4)
O6 C57 1.430(4)
C57 C58 1.524(5)
C58 C59 1.533(5)
C59 C60 1.475(6)
